data_7151290
loop_
_publ_author_name
'Ooyama, Yousuke'
'Yoshikawa, Shintaro'
'Watanabe, Shigeru'
'Yoshida, Katsuhira'

_publ_section_title
;
 Molecular design of novel non-planar heteropolycyclic fluorophores
 with bulky substituents: convenient synthesis and solid-state
 fluorescence characterization.
;
_journal_issue 18
_journal_name_full 'Organic &amp; biomolecular chemistry'
_journal_page_first 3406
_journal_page_last 3409
_journal_paper_doi 10.1039/b607891e
_journal_volume 4
_journal_year 2006
_chemical_formula_sum 'C34 H33 N O2 S'
_chemical_formula_weight 519.70
_space_group_IT_number 2
_symmetry_cell_setting triclinic
_symmetry_Int_Tables_number 2
_symmetry_space_group_name_Hall '-P 1'
_symmetry_space_group_name_H-M 'P -1'
_audit_creation_date 'Thu Jan 5 05:17:39 2006'
_audit_creation_method 'by teXsan'
_cell_angle_alpha 91.18(4)
_cell_angle_beta 97.28(6)
_cell_angle_gamma 72.73(4)
_cell_formula_units_Z 2
_cell_length_a 10.088(8)
_cell_length_b 16.317(6)
_cell_length_c 9.031(6)
_cell_measurement_reflns_used 7
_cell_measurement_temperature 296.2
_cell_measurement_theta_max 12.2
_cell_measurement_theta_min 11.2
_cell_volume 1407.9(16)
_computing_cell_refinement 'MSC/AFC Diffractometer Control'
_computing_data_collection 'MSC/AFC Diffractometer Control'
_computing_data_reduction 'teXsan Ver. 1.11'
_computing_publication_material 'teXsan Ver. 1.11'
_computing_structure_refinement 'teXsan Ver. 1.10'
_computing_structure_solution SIR92
_diffrn_measured_fraction_theta_full 1.0000
_diffrn_measured_fraction_theta_max 1.0000
_diffrn_measurement_device_type 'Rigaku AFC7S'
_diffrn_measurement_method \w-2\q
_diffrn_orient_matrix_UB_11 -0.086450
_diffrn_orient_matrix_UB_12 0.040430
_diffrn_orient_matrix_UB_13 -0.054370
_diffrn_orient_matrix_UB_21 0.015490
_diffrn_orient_matrix_UB_22 0.048050
_diffrn_orient_matrix_UB_23 0.063560
_diffrn_orient_matrix_UB_31 0.056900
_diffrn_orient_matrix_UB_32 0.013320
_diffrn_orient_matrix_UB_33 -0.073960
_diffrn_radiation_detector 'scintillation counter'
_diffrn_radiation_monochromator graphite
_diffrn_radiation_source 'Rigaku sealed tube'
_diffrn_radiation_type 'Mo K\a'
_diffrn_radiation_wavelength 0.7107
_diffrn_reflns_av_R_equivalents 0.084
_diffrn_reflns_limit_h_max 13
_diffrn_reflns_limit_h_min -13
_diffrn_reflns_limit_k_max 21
_diffrn_reflns_limit_k_min -21
_diffrn_reflns_limit_l_max 0
_diffrn_reflns_limit_l_min -11
_diffrn_reflns_number 6872
_diffrn_reflns_theta_full 27.50
_diffrn_reflns_theta_max 27.50
_diffrn_standards_decay_% 0.27
_diffrn_standards_interval_count 150
_diffrn_standards_number 3
_exptl_absorpt_coefficient_mu 0.146
_exptl_absorpt_correction_T_max 0.999
_exptl_absorpt_correction_T_min 0.873
_exptl_crystal_colour yellow
_exptl_crystal_density_diffrn 1.226
_exptl_crystal_density_method 'not measured'
_exptl_crystal_description prismatic
_exptl_crystal_F_000 552.00
_exptl_crystal_size_max 0.600
_exptl_crystal_size_mid 0.500
_exptl_crystal_size_min 0.100
_refine_diff_density_max 1.20
_refine_diff_density_min -1.21
_refine_ls_extinction_method 'Zachariasen(1967) type 2 Gaussian isotropic'
_refine_ls_goodness_of_fit_ref 1.601
_refine_ls_matrix_type full
_refine_ls_number_parameters 392
_refine_ls_number_reflns 6463
_refine_ls_R_factor_all 0.27713
_refine_ls_R_factor_gt 0.10888
_refine_ls_shift/su_max 3.6694
_refine_ls_structure_factor_coef Fsqd
_refine_ls_weighting_details 'w = 1/[\s^2^(Fo^2^) + (0.04000(Max(Fo^2^,0) + 2Fc^2^)/3)^2^]'
_refine_ls_weighting_scheme calc
_refine_ls_wR_factor_gt 0.24298
_refine_ls_wR_factor_ref 0.28412
_reflns_number_gt 1656
_reflns_number_total 6463
_reflns_threshold_expression F^2^>2.0\s(F^2^)
_cod_data_source_file b607891e.txt
_cod_data_source_block 2c
_cod_depositor_comments
;
The following automatic conversions were performed:
'_refine_ls_matrix_type' value 'Full' changed to 'full' according to
'/home/saulius/struct/CIF-dictionaries/cif_core.dic' dictionary named
'cif_core.dic' version 2.4.1 from 2010-06-29.

Automatic conversion script
Id: cif_fix_enum 1527 2010-12-29 10:47:43Z saulius 
;
_cod_original_cell_volume 1407(1)
_cod_original_sg_symbol_H-M 'P -1 '
_cod_original_formula_sum ' C34 H33 N O2 S '
_cod_database_code 7151290

loop_
_symmetry_equiv_pos_as_xyz
x,y,z
-x,-y,-z

loop_
_atom_site_label
_atom_site_type_symbol
_atom_site_fract_x
_atom_site_fract_y
_atom_site_fract_z
_atom_site_U_iso_or_equiv
_atom_site_adp_type
_atom_site_occupancy
_atom_site_calc_flag
_atom_site_refinement_flags
_atom_site_disorder_assembly
_atom_site_disorder_group
S(1) S 0.6551(2) 0.1821(2) 0.3721(2) 0.1035(8) Uani 1.00 d . . .
O(1) O 0.7211(4) -0.0076(3) -0.0020(5) 0.072(2) Uani 1.00 d . . .
O(2) O 0.6546(4) 0.2779(2) -0.0092(4) 0.052(1) Uani 1.00 d . . .
N(1) N 0.2487(6) 0.3319(4) -0.3814(6) 0.087(2) Uani 1.00 d . . .
C(1) C 0.7557(6) 0.0514(4) 0.0615(6) 0.052(2) Uani 1.00 d . . .
C(2) C 0.8960(6) 0.0345(4) 0.1556(6) 0.051(2) Uani 1.00 d . . .
C(3) C 0.9659(7) -0.0460(4) 0.2093(8) 0.071(2) Uani 1.00 d . . .
C(4) C 1.0913(8) -0.0599(5) 0.3057(9) 0.091(3) Uani 1.00 d . . .
C(5) C 1.1388(7) 0.0093(5) 0.3457(9) 0.083(2) Uani 1.00 d . . .
C(6) C 1.0679(6) 0.0909(4) 0.2901(7) 0.064(2) Uani 1.00 d . . .
C(7) C 0.9442(6) 0.1054(4) 0.1954(6) 0.050(2) Uani 1.00 d . . .
C(8) C 0.8683(5) 0.1932(4) 0.1245(6) 0.044(1) Uani 1.00 d . . .
C(9) C 0.7374(5) 0.2043(3) 0.0704(6) 0.045(2) Uani 1.00 d . . .
C(10) C 0.5439(6) 0.2553(4) -0.0929(6) 0.050(2) Uani 1.00 d . . .
C(11) C 0.4513(6) 0.3099(4) -0.1964(6) 0.055(2) Uani 1.00 d . . .
C(12) C 0.3432(6) 0.2823(5) -0.2712(6) 0.064(2) Uani 1.00 d . . .
C(13) C 0.3389(6) 0.1964(5) -0.2365(7) 0.065(2) Uani 1.00 d . . .
C(14) C 0.4397(6) 0.1448(4) -0.1273(7) 0.055(2) Uani 1.00 d . . .
C(15) C 0.5432(6) 0.1737(4) -0.0568(6) 0.052(2) Uani 1.00 d . . .
C(16) C 0.6573(5) 0.1394(4) 0.0693(6) 0.046(1) Uani 1.00 d . . .
C(17) C 0.9400(6) 0.2600(4) 0.1159(6) 0.045(1) Uani 1.00 d . . .
C(18) C 0.8744(7) 0.3444(4) 0.1425(7) 0.059(2) Uani 1.00 d . . .
C(19) C 0.9371(8) 0.4082(5) 0.1304(7) 0.073(2) Uani 1.00 d . . .
C(20) C 1.0708(8) 0.3863(5) 0.0902(7) 0.076(2) Uani 1.00 d . . .
C(21) C 1.1401(7) 0.3010(5) 0.0648(7) 0.066(2) Uani 1.00 d . . .
C(22) C 1.0757(7) 0.2388(4) 0.0804(6) 0.055(2) Uani 1.00 d . . .
C(23) C 0.5956(5) 0.1383(3) 0.2171(6) 0.051(2) Uani 1.00 d . . .
C(24) C 0.4838(4) 0.0971(3) 0.2454(5) 0.027(1) Uani 1.00 d . . .
C(25) C 0.4754(7) 0.1138(5) 0.4035(7) 0.079(2) Uani 1.00 d . . .
C(26) C 0.5523(7) 0.1532(5) 0.4798(7) 0.083(3) Uani 1.00 d . . .
C(27) C 0.1372(8) 0.2999(8) -0.4635(9) 0.108(4) Uani 1.00 d . . .
C(28) C 0.0141(8) 0.3240(7) -0.3568(9) 0.160(4) Uani 1.00 d . . .
C(29) C -0.1083(9) 0.3014(8) -0.4208(10) 0.165(5) Uani 1.00 d . . .
C(30) C -0.2130(8) 0.3132(6) -0.3151(10) 0.123(4) Uani 1.00 d . . .
C(31) C 0.2538(7) 0.4158(5) -0.4240(9) 0.113(3) Uani 1.00 d . . .
C(32) C 0.3700(9) 0.3953(8) -0.537(1) 0.216(6) Uani 1.00 d . . .
C(33) C 0.335(1) 0.4571(9) -0.665(1) 0.239(7) Uani 1.00 d . . .
C(34) C 0.4571(9) 0.4263(6) -0.7601(10) 0.134(4) Uani 1.00 d . . .
H(1) H 0.9313 -0.0939 0.1807 0.0826 Uiso 1.00 calc . . .
H(2) H 1.136(6) -0.121(4) 0.362(7) 0.11(2) Uiso 1.00 calc . . .
H(3) H 1.238(6) 0.003(4) 0.391(6) 0.09(1) Uiso 1.00 calc . . .
H(4) H 1.1031 0.1363 0.3159 0.0791 Uiso 1.00 calc . . .
H(5) H 0.453(5) 0.370(3) -0.196(5) 0.06(1) Uiso 1.00 calc . . .
H(6) H 0.249(6) 0.177(3) -0.300(6) 0.09(1) Uiso 1.00 calc . . .
H(7) H 0.432(5) 0.094(3) -0.107(5) 0.05(1) Uiso 1.00 calc . . .
H(8) H 0.776(5) 0.366(3) 0.171(5) 0.04(1) Uiso 1.00 calc . . .
H(9) H 0.902(5) 0.478(3) 0.159(6) 0.08(1) Uiso 1.00 calc . . .
H(10) H 1.122(5) 0.428(3) 0.070(6) 0.07(1) Uiso 1.00 calc . . .
H(11) H 1.238(6) 0.287(3) 0.048(6) 0.09(1) Uiso 1.00 calc . . .
H(12) H 1.116(4) 0.188(3) 0.043(5) 0.03(1) Uiso 1.00 calc . . .
H(13) H 0.4330 0.0684 0.1780 0.0328 Uiso 1.00 calc . . .
H(14) H 0.4110 0.0950 0.4517 0.0942 Uiso 1.00 calc . . .
H(15) H 0.5516 0.1644 0.5834 0.0985 Uiso 1.00 calc . . .
H(16) H 0.083(6) 0.352(4) -0.543(7) 0.09(1) Uiso 1.00 calc . . .
H(17) H 0.163(7) 0.239(4) -0.482(8) 0.09(2) Uiso 1.00 calc . . .
H(18) H -0.0118 0.3843 -0.3412 0.1887 Uiso 1.00 calc . . .
H(19) H 0.0486 0.2946 -0.2639 0.1887 Uiso 1.00 calc . . .
H(20) H -0.1498 0.3366 -0.5068 0.1966 Uiso 1.00 calc . . .
H(21) H -0.0803 0.2430 -0.4484 0.1966 Uiso 1.00 calc . . .
H(22) H -0.2412 0.3718 -0.2865 0.1469 Uiso 1.00 calc . . .
H(23) H -0.1725 0.2779 -0.2290 0.1469 Uiso 1.00 calc . . .
H(24) H -0.2916 0.2981 -0.3618 0.1469 Uiso 1.00 calc . . .
H(25) H 0.2847 0.4448 -0.3402 0.1352 Uiso 1.00 calc . . .
H(26) H 0.1659 0.4502 -0.4701 0.1352 Uiso 1.00 calc . . .
H(27) H 0.4567 0.3918 -0.4888 0.2616 Uiso 1.00 calc . . .
H(28) H 0.3704 0.3410 -0.5847 0.2616 Uiso 1.00 calc . . .
H(29) H 0.3339 0.5157 -0.6258 0.3073 Uiso 1.00 calc . . .
H(30) H 0.2470 0.4651 -0.7214 0.3073 Uiso 1.00 calc . . .
H(31) H 0.5310 0.4487 -0.7250 0.1608 Uiso 1.00 calc . . .
H(32) H 0.4882 0.3653 -0.7523 0.1608 Uiso 1.00 calc . . .
H(33) H 0.4241 0.4432 -0.8615 0.1608 Uiso 1.00 calc . . .

loop_
_atom_site_aniso_label
_atom_site_aniso_U_11
_atom_site_aniso_U_22
_atom_site_aniso_U_33
_atom_site_aniso_U_12
_atom_site_aniso_U_13
_atom_site_aniso_U_23
S(1) 0.103(2) 0.148(2) 0.067(1) -0.045(1) 0.020(1) -0.010(1)
O(1) 0.066(3) 0.068(3) 0.085(3) -0.026(2) 0.012(2) -0.021(2)
O(2) 0.045(2) 0.059(3) 0.055(2) -0.019(2) 0.003(2) 0.012(2)
N(1) 0.063(4) 0.119(5) 0.065(4) -0.009(3) -0.006(2) 0.026(3)
C(1) 0.052(3) 0.059(3) 0.049(4) -0.019(2) 0.014(2) 0.001(3)
C(2) 0.040(3) 0.054(3) 0.063(4) -0.016(2) 0.016(2) 0.004(3)
C(3) 0.068(4) 0.053(3) 0.085(5) -0.013(3) 0.002(3) -0.002(3)
C(4) 0.065(5) 0.072(5) 0.119(6) -0.004(4) -0.015(4) 0.015(5)
C(5) 0.050(4) 0.083(4) 0.109(6) -0.015(4) -0.007(4) 0.018(4)
C(6) 0.062(4) 0.083(4) 0.051(4) -0.031(3) -0.004(3) 0.013(3)
C(7) 0.047(3) 0.057(3) 0.051(4) -0.021(3) 0.015(2) 0.004(3)
C(8) 0.038(3) 0.056(3) 0.043(3) -0.018(2) 0.012(2) -0.014(2)
C(9) 0.037(3) 0.053(3) 0.044(3) -0.010(2) 0.011(2) 0.006(2)
C(10) 0.042(3) 0.069(4) 0.042(3) -0.017(3) 0.012(2) 0.003(3)
C(11) 0.045(3) 0.071(5) 0.048(4) -0.010(3) 0.011(2) 0.011(3)
C(12) 0.042(3) 0.111(5) 0.038(3) -0.019(3) 0.016(2) 0.001(3)
C(13) 0.045(4) 0.115(5) 0.042(4) -0.032(4) 0.011(3) -0.005(3)
C(14) 0.053(4) 0.074(5) 0.049(4) -0.031(3) 0.017(2) -0.004(3)
C(15) 0.046(3) 0.071(4) 0.043(3) -0.023(3) 0.009(2) 0.006(3)
C(16) 0.039(3) 0.057(3) 0.048(3) -0.022(2) 0.008(2) 0.004(3)
C(17) 0.048(3) 0.058(3) 0.036(3) -0.024(2) 0.005(3) 0.005(3)
C(18) 0.052(4) 0.062(3) 0.060(4) -0.013(3) 0.006(3) -0.001(3)
C(19) 0.093(5) 0.067(5) 0.071(4) -0.044(4) 0.005(4) 0.011(4)
C(20) 0.097(5) 0.091(4) 0.063(4) -0.063(4) 0.004(4) 0.006(4)
C(21) 0.060(5) 0.099(4) 0.060(4) -0.050(4) 0.015(3) 0.005(4)
C(22) 0.053(3) 0.067(5) 0.045(4) -0.016(3) 0.010(3) -0.004(3)
C(23) 0.041(3) 0.052(4) 0.061(2) -0.009(2) 0.025(2) 0.009(3)
C(24) 0.024(3) 0.045(3) 0.022(2) -0.023(2) 0.008(2) -0.016(2)
C(25) 0.080(5) 0.122(6) 0.039(3) -0.031(4) 0.023(3) 0.002(4)
C(26) 0.083(5) 0.121(7) 0.032(4) -0.010(4) 0.012(3) -0.014(3)
C(27) 0.054(5) 0.21(1) 0.069(5) -0.059(6) -0.022(3) 0.048(6)
C(28) 0.065(5) 0.32(1) 0.095(7) -0.047(7) 0.012(4) 0.087(7)
C(29) 0.074(6) 0.32(1) 0.099(7) -0.045(7) 0.018(4) 0.050(8)
C(30) 0.072(6) 0.190(9) 0.113(7) -0.034(6) 0.037(4) 0.016(6)
C(31) 0.049(4) 0.097(5) 0.158(8) 0.026(4) -0.014(4) 0.030(5)
C(32) 0.059(6) 0.32(2) 0.24(1) 0.020(8) 0.067(7) 0.12(1)
C(33) 0.136(9) 0.46(2) 0.097(8) -0.04(1) 0.042(6) 0.041(9)
C(34) 0.123(8) 0.146(8) 0.124(8) -0.015(6) 0.041(5) -0.008(6)

loop_
_atom_type_symbol
_atom_type_description
_atom_type_scat_dispersion_real
_atom_type_scat_dispersion_imag
_atom_type_scat_source
C C 0.003 0.002 'International Tables Vol C Tables 4.2.6.8 and 6.1.1.1'
H H 0.000 0.000 'International Tables Vol C Table 6.1.1.2'
N N 0.006 0.003 'International Tables Vol C Tables 4.2.6.8 and 6.1.1.1'
O O 0.011 0.006 'International Tables Vol C Tables 4.2.6.8 and 6.1.1.1'
S S 0.125 0.123 'International Tables Vol C Tables 4.2.6.8 and 6.1.1.1'

loop_
_geom_angle_atom_site_label_1
_geom_angle_atom_site_label_2
_geom_angle_atom_site_label_3
_geom_angle
_geom_angle_site_symmetry_1
_geom_angle_site_symmetry_2
_geom_angle_site_symmetry_3
_geom_angle_publ_flag
C(23) S(1) C(26) 94.2(4) . . . yes
C(9) O(2) C(10) 106.5(5) . . . yes
C(12) N(1) C(27) 120.4(9) . . . yes
C(12) N(1) C(31) 122.2(8) . . . yes
C(27) N(1) C(31) 117.3(8) . . . yes
O(1) C(1) C(2) 120.4(7) . . . yes
O(1) C(1) C(16) 122.9(7) . . . yes
C(2) C(1) C(16) 116.1(7) . . . yes
C(1) C(2) C(3) 120.0(7) . . . yes
C(1) C(2) C(7) 117.7(7) . . . yes
C(3) C(2) C(7) 122.0(7) . . . yes
C(2) C(3) C(4) 119.5(8) . . . yes
C(3) C(4) C(5) 118.7(9) . . . yes
C(4) C(5) C(6) 121.5(9) . . . yes
C(5) C(6) C(7) 120.3(8) . . . yes
C(2) C(7) C(6) 117.8(7) . . . yes
C(2) C(7) C(8) 120.3(7) . . . yes
C(6) C(7) C(8) 121.7(7) . . . yes
C(7) C(8) C(9) 115.1(6) . . . yes
C(7) C(8) C(17) 121.7(6) . . . yes
C(9) C(8) C(17) 123.2(7) . . . yes
O(2) C(9) C(8) 123.2(6) . . . yes
O(2) C(9) C(16) 109.6(6) . . . yes
C(8) C(9) C(16) 127.0(7) . . . yes
O(2) C(10) C(11) 121.9(7) . . . yes
O(2) C(10) C(15) 111.9(6) . . . yes
C(11) C(10) C(15) 126.3(7) . . . yes
C(10) C(11) C(12) 117.6(8) . . . yes
N(1) C(12) C(11) 121.4(8) . . . yes
N(1) C(12) C(13) 120.6(8) . . . yes
C(11) C(12) C(13) 117.9(7) . . . yes
C(12) C(13) C(14) 120.2(8) . . . yes
C(13) C(14) C(15) 120.3(8) . . . yes
C(10) C(15) C(14) 117.8(7) . . . yes
C(10) C(15) C(16) 108.2(6) . . . yes
C(14) C(15) C(16) 133.8(7) . . . yes
C(1) C(16) C(9) 109.3(6) . . . yes
C(1) C(16) C(15) 119.9(6) . . . yes
C(1) C(16) C(23) 104.1(5) . . . yes
C(9) C(16) C(15) 101.0(5) . . . yes
C(9) C(16) C(23) 111.9(6) . . . yes
C(15) C(16) C(23) 110.8(5) . . . yes
C(8) C(17) C(18) 121.2(7) . . . yes
C(8) C(17) C(22) 120.9(7) . . . yes
C(18) C(17) C(22) 118.0(7) . . . yes
C(17) C(18) C(19) 122.3(8) . . . yes
C(18) C(19) C(20) 119.0(10) . . . yes
C(19) C(20) C(21) 119.7(9) . . . yes
C(20) C(21) C(22) 119.8(9) . . . yes
C(17) C(22) C(21) 121.2(8) . . . yes
S(1) C(23) C(16) 121.0(5) . . . yes
S(1) C(23) C(24) 112.1(4) . . . yes
C(16) C(23) C(24) 126.9(6) . . . yes
C(23) C(24) C(25) 101.1(5) . . . yes
C(24) C(25) C(26) 121.9(7) . . . yes
S(1) C(26) C(25) 110.7(6) . . . yes
N(1) C(27) C(28) 103.8(9) . . . yes
C(27) C(28) C(29) 112.5(10) . . . yes
C(28) C(29) C(30) 112(1) . . . yes
N(1) C(31) C(32) 103.9(9) . . . yes
C(31) C(32) C(33) 113.5(9) . . . yes
C(32) C(33) C(34) 105(1) . . . yes

loop_
_geom_bond_atom_site_label_1
_geom_bond_atom_site_label_2
_geom_bond_distance
_geom_bond_site_symmetry_1
_geom_bond_site_symmetry_2
_geom_bond_publ_flag
S(1) C(23) 1.683(8) . . yes
S(1) C(26) 1.676(9) . . yes
O(1) C(1) 1.226(8) . . yes
O(2) C(9) 1.394(7) . . yes
O(2) C(10) 1.406(8) . . yes
N(1) C(12) 1.375(9) . . yes
N(1) C(27) 1.49(1) . . yes
N(1) C(31) 1.45(1) . . yes
C(1) C(2) 1.508(9) . . yes
C(1) C(16) 1.489(10) . . yes
C(2) C(3) 1.360(9) . . yes
C(2) C(7) 1.406(9) . . yes
C(3) C(4) 1.40(1) . . yes
C(4) C(5) 1.38(1) . . yes
C(5) C(6) 1.38(1) . . yes
C(6) C(7) 1.381(9) . . yes
C(7) C(8) 1.520(9) . . yes
C(8) C(9) 1.309(8) . . yes
C(8) C(17) 1.485(9) . . yes
C(9) C(16) 1.511(9) . . yes
C(10) C(11) 1.364(9) . . yes
C(10) C(15) 1.378(9) . . yes
C(11) C(12) 1.393(10) . . yes
C(12) C(13) 1.46(1) . . yes
C(13) C(14) 1.41(1) . . yes
C(14) C(15) 1.353(9) . . yes
C(15) C(16) 1.498(9) . . yes
C(16) C(23) 1.545(9) . . yes
C(17) C(18) 1.369(9) . . yes
C(17) C(22) 1.386(9) . . yes
C(18) C(19) 1.38(1) . . yes
C(19) C(20) 1.38(1) . . yes
C(20) C(21) 1.39(1) . . yes
C(21) C(22) 1.38(1) . . yes
C(23) C(24) 1.523(8) . . yes
C(24) C(25) 1.456(9) . . yes
C(25) C(26) 1.28(1) . . yes
C(27) C(28) 1.62(1) . . yes
C(28) C(29) 1.441(9) . . yes
C(29) C(30) 1.48(1) . . yes
C(31) C(32) 1.605(9) . . yes
C(32) C(33) 1.491(10) . . yes
C(33) C(34) 1.546(9) . . yes

loop_
_cod_related_entry_id
_cod_related_entry_database
_cod_related_entry_code
1 ChemSpider 17243698
